data_7202142
loop_
_publ_author_name
'Dupont, Nathalie'
'Lazar, Adina N.'
'Perret, Florent'
'Danylyuk, Oksana'
'Suwinska, Kinga'
'Navaza, Alda'
'Coleman, Anthony W.'

_publ_section_title
;
 Solid state structures of the complexes between the antiseptic
 chlorhexidine and three anionic derivatives of calix[4]arene
;
_journal_issue 8
_journal_name_full CrystEngComm
_journal_page_first 975
_journal_paper_doi 10.1039/b805317k
_journal_volume 10
_journal_year 2008
_chemical_formula_moiety '1(C22 H30 Cl2 N10) 1(C32 H28 O8) 1(H2 O1)'
_chemical_formula_sum 'C54 H60 Cl2 N10 O9'
_chemical_formula_weight 1064.02
_chemical_name_common
;
calix(4)arene dimethoxycarboxylic acid Chlorhexidine
;
_chemical_name_systematic
;
calix[4]arene dimethoxycarboxylic acid Chlorhexidine
;
_space_group_IT_number 2
_symmetry_cell_setting triclinic
_symmetry_space_group_name_Hall '-P 1'
_symmetry_space_group_name_H-M 'P -1'
_atom_sites_solution_hydrogens geom
_atom_sites_solution_primary direct
_atom_sites_solution_secondary difmap
_audit_creation_method SHELXL-97
_cell_angle_alpha 69.71(3)
_cell_angle_beta 87.37(3)
_cell_angle_gamma 85.17(3)
_cell_formula_units_Z 2
_cell_length_a 10.104(2)
_cell_length_b 14.629(3)
_cell_length_c 19.376(4)
_cell_measurement_temperature 110(2)
_cell_volume 2676.3(11)
_computing_cell_refinement 'Denzo and Scalepack (Otwinowski & Minor, 1997)'
_computing_data_collection 'Collect data collection software (Nonius B.V., 1998)'
_computing_data_reduction 'Denzo and Scalepack (Otwinowski & Minor, 1997)'
_computing_structure_refinement 'SHELXL-97 (Sheldrick, 1997)'
_computing_structure_solution 'SHELXS-97 (Sheldrick, 1990)'
_diffrn_ambient_temperature 110(2)
_diffrn_measured_fraction_theta_full 0.806
_diffrn_measured_fraction_theta_max 0.806
_diffrn_measurement_device_type 'Kappa CCD'
_diffrn_measurement_method rotation
_diffrn_radiation_monochromator graphite
_diffrn_radiation_source 'fine-focus sealed tube'
_diffrn_radiation_type MoK\a
_diffrn_radiation_wavelength 0.71073
_diffrn_reflns_av_R_equivalents 0
_diffrn_reflns_av_unetI/netI 0.3241
_diffrn_reflns_limit_h_max 11
_diffrn_reflns_limit_h_min 0
_diffrn_reflns_limit_k_max 16
_diffrn_reflns_limit_k_min -16
_diffrn_reflns_limit_l_max 22
_diffrn_reflns_limit_l_min -22
_diffrn_reflns_number 7664
_diffrn_reflns_theta_full 25.07
_diffrn_reflns_theta_max 25.07
_diffrn_reflns_theta_min 2.22
_exptl_absorpt_coefficient_mu 0.187
_exptl_absorpt_correction_type none
_exptl_crystal_colour colorless
_exptl_crystal_density_diffrn 1.320
_exptl_crystal_description parallepiped
_exptl_crystal_F_000 1120
_exptl_crystal_size_max 0.28
_exptl_crystal_size_mid 0.10
_exptl_crystal_size_min 0.03
_refine_diff_density_max 0.294
_refine_diff_density_min -0.292
_refine_diff_density_rms 0.061
_refine_ls_extinction_coef 0.0051(9)
_refine_ls_extinction_expression Fc^*^=kFc[1+0.001xFc^2^\l^3^/sin(2\q)]^-1/4^
_refine_ls_extinction_method SHELXL
_refine_ls_goodness_of_fit_ref 0.896
_refine_ls_hydrogen_treatment mixed
_refine_ls_matrix_type full
_refine_ls_number_parameters 683
_refine_ls_number_reflns 7664
_refine_ls_number_restraints 4
_refine_ls_restrained_S_all 0.904
_refine_ls_R_factor_all 0.2945
_refine_ls_R_factor_gt 0.088
_refine_ls_shift/su_max 0
_refine_ls_shift/su_mean 0
_refine_ls_structure_factor_coef Fsqd
_refine_ls_weighting_details 'calc w=1/[\s^2^(Fo^2^)+(0.0648P)^2^+0.0000P] where P=(Fo^2^+2Fc^2^)/3'
_refine_ls_weighting_scheme calc
_refine_ls_wR_factor_gt 0.1712
_refine_ls_wR_factor_ref 0.2504
_reflns_number_gt 2204
_reflns_number_total 7664
_reflns_threshold_expression >2sigma(I)
_cod_data_source_file b805317k.txt
_cod_data_source_block calix[4]dimethoxycarboxylicacidChlorhexidine
_cod_depositor_comments
;
The following automatic conversions were performed:
'_symmetry_cell_setting' value 'Triclinic' changed to 'triclinic'
according to '/home/saulius/struct/CIF-dictionaries/cif_core.dic'
dictionary named 'cif_core.dic' version 2.4.1 from 2010-06-29.

Automatic conversion script
Id: cif_fix_enum 1527 2010-12-29 10:47:43Z saulius 
;
_cod_original_cell_volume 2676.3(9)
_cod_original_sg_symbol_H-M P-1
_cod_database_code 7202142

loop_
_symmetry_equiv_pos_as_xyz
'x, y, z'
'-x, -y, -z'

loop_
_atom_site_label
_atom_site_type_symbol
_atom_site_fract_x
_atom_site_fract_y
_atom_site_fract_z
_atom_site_U_iso_or_equiv
_atom_site_adp_type
_atom_site_occupancy
_atom_site_symmetry_multiplicity
_atom_site_calc_flag
_atom_site_refinement_flags
_atom_site_disorder_assembly
_atom_site_disorder_group
O1A O 0.1324(6) 0.3732(4) 0.2188(3) 0.0490(19) Uani 1 1 d . . .
C1A C 0.1814(9) 0.3803(8) 0.0950(5) 0.047(3) Uani 1 1 d . . .
C2A C 0.1895(8) 0.4362(8) 0.0201(5) 0.048(3) Uani 1 1 d . . .
H2A H 0.2191 0.4058 -0.0145 0.058 Uiso 1 1 calc R . .
C3A C 0.1540(9) 0.5370(8) -0.0040(5) 0.047(3) Uani 1 1 d . . .
H3A H 0.1632 0.575 -0.0546 0.056 Uiso 1 1 calc R . .
C4A C 0.1060(8) 0.5809(7) 0.0455(5) 0.048(3) Uani 1 1 d . . .
H4A H 0.0805 0.6489 0.0283 0.057 Uiso 1 1 calc R . .
C5A C 0.0943(9) 0.5272(8) 0.1200(5) 0.046(3) Uani 1 1 d . . .
C6A C 0.1351(9) 0.4289(7) 0.1425(5) 0.040(3) Uani 1 1 d . . .
C7A C 0.2509(10) 0.3829(8) 0.2517(5) 0.074(4) Uani 1 1 d . . .
H7A1 H 0.2592 0.4529 0.2434 0.089 Uiso 1 1 calc R . .
H7A2 H 0.3281 0.3594 0.2276 0.089 Uiso 1 1 calc R . .
C8A C 0.2536(12) 0.3270(14) 0.3326(6) 0.100(6) Uani 1 1 d . . .
O9A O 0.3208(11) 0.3679(11) 0.3689(5) 0.191(7) Uani 1 1 d . . .
O10A O 0.1947(12) 0.2562(6) 0.3622(4) 0.125(4) Uani 1 1 d . . .
C1AB C 0.0365(9) 0.5721(7) 0.1749(5) 0.057(3) Uani 1 1 d . . .
H1A1 H 0.0683 0.6383 0.1623 0.068 Uiso 1 1 calc R . .
H1A2 H 0.0696 0.5322 0.2244 0.068 Uiso 1 1 calc R . .
O1B O -0.1256(5) 0.4066(4) 0.2453(3) 0.0508(19) Uani 1 1 d . . .
H1B H -0.0427 0.409 0.2433 0.061 Uiso 1 1 calc R . .
C1B C -0.1152(10) 0.5800(8) 0.1776(5) 0.050(3) Uani 1 1 d . . .
C2B C -0.1872(12) 0.6698(8) 0.1483(5) 0.061(3) Uani 1 1 d . . .
H2B H -0.1404 0.7269 0.1267 0.073 Uiso 1 1 calc R . .
C3B C -0.3219(11) 0.6786(8) 0.1494(5) 0.065(3) Uani 1 1 d . . .
H3B H -0.3676 0.7411 0.1286 0.078 Uiso 1 1 calc R . .
C4B C -0.3938(10) 0.5962(8) 0.1808(5) 0.063(3) Uani 1 1 d . . .
H4B H -0.4881 0.6022 0.1819 0.075 Uiso 1 1 calc R . .
C5B C -0.3257(9) 0.5059(7) 0.2104(5) 0.047(3) Uani 1 1 d . . .
C6B C -0.1862(10) 0.5007(7) 0.2093(5) 0.042(3) Uani 1 1 d . . .
C1BC C -0.3978(8) 0.4143(7) 0.2417(5) 0.049(3) Uani 1 1 d . . .
H1B1 H -0.489 0.4305 0.2569 0.058 Uiso 1 1 calc R . .
H1B2 H -0.3512 0.369 0.2857 0.058 Uiso 1 1 calc R . .
O1C O -0.2712(6) 0.2242(4) 0.2602(3) 0.0455(18) Uani 1 1 d . . .
C1C C -0.4039(9) 0.3646(7) 0.1841(5) 0.042(3) Uani 1 1 d . . .
C2C C -0.4681(9) 0.4100(7) 0.1174(6) 0.054(3) Uani 1 1 d . . .
H2C H -0.5171 0.4712 0.1087 0.065 Uiso 1 1 calc R . .
C3C C -0.4619(9) 0.3676(8) 0.0634(5) 0.049(3) Uani 1 1 d . . .
H3C H -0.5091 0.3988 0.0191 0.059 Uiso 1 1 calc R . .
C4C C -0.3885(10) 0.2810(8) 0.0733(5) 0.053(3) Uani 1 1 d . . .
H4C H -0.3818 0.2551 0.0345 0.064 Uiso 1 1 calc R . .
C5C C -0.3229(9) 0.2296(8) 0.1394(5) 0.045(3) Uani 1 1 d . . .
C6C C -0.3366(9) 0.2734(8) 0.1924(5) 0.046(3) Uani 1 1 d . . .
C7C C -0.3433(10) 0.1508(7) 0.3137(5) 0.061(3) Uani 1 1 d . . .
H7C1 H -0.4066 0.125 0.2888 0.073 Uiso 1 1 calc R . .
H7C2 H -0.3944 0.1794 0.3471 0.073 Uiso 1 1 calc R . .
C8C C -0.2471(11) 0.0697(7) 0.3571(6) 0.060(3) Uani 1 1 d . . .
O9C O -0.1375(7) 0.0548(5) 0.3314(4) 0.075(2) Uani 1 1 d . . .
O10C O -0.2922(7) 0.0177(5) 0.4195(3) 0.080(3) Uani 1 1 d . . .
C1CD C -0.2379(9) 0.1375(7) 0.1474(5) 0.050(3) Uani 1 1 d . . .
H1C1 H -0.2856 0.0968 0.1267 0.06 Uiso 1 1 calc R . .
H1C2 H -0.2256 0.1005 0.2004 0.06 Uiso 1 1 calc R . .
O1D O -0.0235(6) 0.2277(5) 0.1927(3) 0.0522(19) Uani 1 1 d . . .
H1D H -0.1003 0.2167 0.2105 0.063 Uiso 1 1 calc R . .
C1D C -0.1034(10) 0.1532(7) 0.1104(5) 0.048(3) Uani 1 1 d . . .
C2D C -0.0715(10) 0.1219(7) 0.0510(5) 0.056(3) Uani 1 1 d . . .
H2D H -0.1355 0.0893 0.0356 0.068 Uiso 1 1 calc R . .
C3D C 0.0466(11) 0.1358(7) 0.0142(6) 0.063(3) Uani 1 1 d . . .
H3D H 0.0647 0.1148 -0.0267 0.075 Uiso 1 1 calc R . .
C4D C 0.1410(10) 0.1821(7) 0.0382(6) 0.056(3) Uani 1 1 d . . .
H4D H 0.2245 0.1915 0.0131 0.068 Uiso 1 1 calc R . .
C5D C 0.1181(9) 0.2150(7) 0.0970(5) 0.046(3) Uani 1 1 d . . .
C6D C -0.0051(10) 0.1961(7) 0.1341(5) 0.053(3) Uani 1 1 d . . .
C1DA C 0.2182(9) 0.2710(7) 0.1198(5) 0.049(3) Uani 1 1 d . . .
H1D1 H 0.2252 0.2451 0.1741 0.059 Uiso 1 1 calc R . .
H1D2 H 0.3065 0.2595 0.0988 0.059 Uiso 1 1 calc R . .
Cl1P Cl 0.6511(3) 0.9486(2) 0.05866(15) 0.0800(11) Uani 1 1 d . . .
C1P C 0.5637(11) 0.9527(7) 0.1386(6) 0.056(3) Uani 1 1 d . . .
C2P C 0.4452(11) 1.0084(8) 0.1309(6) 0.066(3) Uani 1 1 d . . .
H2P H 0.4079 1.0425 0.084 0.079 Uiso 1 1 calc R . .
C3P C 0.3841(10) 1.0120(7) 0.1942(5) 0.057(3) Uani 1 1 d . . .
H3P H 0.3022 1.0501 0.1911 0.068 Uiso 1 1 calc R . .
C4P C 0.4373(11) 0.9620(7) 0.2630(6) 0.052(3) Uani 1 1 d . . .
C5P C 0.5550(10) 0.9071(8) 0.2681(6) 0.069(4) Uani 1 1 d . . .
H5P H 0.5929 0.8721 0.3147 0.082 Uiso 1 1 calc R . .
C6P C 0.6171(11) 0.9035(7) 0.2047(6) 0.066(3) Uani 1 1 d . . .
H6P H 0.6991 0.8657 0.2074 0.08 Uiso 1 1 calc R . .
N1P N 0.3584(8) 0.9729(6) 0.3232(4) 0.062(3) Uani 1 1 d . . .
H1P1 H 0.3548 1.0385 0.3165 0.075 Uiso 1 1 calc R . .
H1P2 H 0.2739 0.9603 0.3152 0.075 Uiso 0 1 calc PR . .
N2P N 0.4591(9) 0.8489(7) 0.4178(5) 0.065(3) Uani 1 1 d . . .
H2P2 H 0.4173 0.8009 0.4087 0.078 Uiso 1 1 calc R . .
N3P N 0.5139(9) 0.7095(7) 0.5167(5) 0.075(3) Uani 1 1 d . . .
H3P2 H 0.6021 0.6877 0.5231 0.09 Uiso 1 1 calc R . .
C7P C 0.3782(11) 0.9263(8) 0.3964(6) 0.055(3) Uani 1 1 d . . .
N7P N 0.2984(8) 0.9579(6) 0.4410(5) 0.080(3) Uani 1 1 d . . .
H7P1 H 0.2984 0.9255 0.4887 0.096 Uiso 1 1 calc R . .
H7P2 H 0.2455 1.0112 0.4229 0.096 Uiso 1 1 calc R . .
C8P C 0.5102(10) 0.8071(10) 0.4844(6) 0.059(3) Uani 1 1 d . . .
N8P N 0.5630(9) 0.8580(7) 0.5210(5) 0.068(3) Uani 1 1 d . . .
H8P1 H 0.5647 0.9219 0.5009 0.082 Uiso 1 1 calc R . .
C9P C 0.4522(14) 0.6462(9) 0.4841(7) 0.101(5) Uani 1 1 d . . .
H9P1 H 0.3617 0.6743 0.4676 0.122 Uiso 1 1 calc R . .
H9P2 H 0.4445 0.5807 0.5218 0.122 Uiso 1 1 calc R . .
C10P C 0.5352(16) 0.6367(10) 0.4188(8) 0.112(5) Uani 1 1 d . . .
H10A H 0.5276 0.7004 0.3781 0.135 Uiso 1 1 calc R . .
H10B H 0.4962 0.5884 0.4018 0.135 Uiso 1 1 calc R . .
C11P C 0.6885(16) 0.6045(10) 0.4335(7) 0.110(5) Uani 1 1 d . . .
H11A H 0.7299 0.6543 0.4476 0.132 Uiso 1 1 calc R . .
H11B H 0.6974 0.5419 0.4752 0.132 Uiso 1 1 calc R . .
C11R C 0.7614(16) 0.5925(11) 0.3676(7) 0.111(5) Uani 1 1 d . . .
H11C H 0.7481 0.654 0.3252 0.133 Uiso 1 1 calc R . .
H11D H 0.7228 0.5403 0.3551 0.133 Uiso 1 1 calc R . .
C10R C 0.9079(17) 0.5672(9) 0.3792(6) 0.102(5) Uani 1 1 d . . .
H10R H 0.9441 0.6135 0.3992 0.122 Uiso 1 1 calc R . .
H10P H 0.9525 0.5752 0.3311 0.122 Uiso 1 1 calc R . .
C9R C 0.9407(13) 0.4606(8) 0.4328(6) 0.090(4) Uani 1 1 d . . .
H9R1 H 1.0378 0.4488 0.4401 0.108 Uiso 1 1 calc R . .
H9R2 H 0.8972 0.4522 0.4812 0.108 Uiso 1 1 calc R . .
C8R C 0.9081(10) 0.2929(9) 0.4374(6) 0.057(3) Uani 1 1 d . . .
N8R N 0.8776(9) 0.2335(6) 0.4032(5) 0.068(3) Uani 1 1 d . . .
H8R1 H 0.8482 0.2577 0.3579 0.082 Uiso 1 1 calc R . .
C7R C 1.0084(12) 0.1788(9) 0.5403(6) 0.062(3) Uani 1 1 d . . .
N7R N 1.0896(9) 0.1346(6) 0.5043(5) 0.082(3) Uani 1 1 d . . .
H7R1 H 1.0996 0.161 0.4562 0.098 Uiso 1 1 calc R . .
H7R2 H 1.1335 0.0788 0.5283 0.098 Uiso 1 1 calc R . .
N3R N 0.8943(9) 0.3892(7) 0.4032(5) 0.074(3) Uani 1 1 d . . .
H3R2 H 0.9345 0.4013 0.3576 0.089 Uiso 1 1 calc R . .
N2R N 0.9385(9) 0.2622(6) 0.5093(5) 0.067(3) Uani 1 1 d . . .
H2R1 H 0.9834 0.3103 0.5164 0.08 Uiso 1 1 calc R . .
N1R N 1.0088(8) 0.1331(6) 0.6152(4) 0.064(3) Uani 1 1 d . . .
H1R2 H 0.9899 0.0699 0.6227 0.077 Uiso 1 1 calc R . .
C6R C 0.7756(11) 0.2513(9) 0.7199(6) 0.077(4) Uani 1 1 d . . .
H6R H 0.7148 0.307 0.7118 0.093 Uiso 1 1 calc R . .
C5R C 0.8353(12) 0.2349(9) 0.6612(6) 0.076(4) Uani 1 1 d . . .
H5R H 0.8103 0.2753 0.6129 0.091 Uiso 1 1 calc R . .
C4R C 0.9331(11) 0.1593(9) 0.6710(6) 0.061(3) Uani 1 1 d . . .
C3R C 0.9590(11) 0.0986(8) 0.7432(6) 0.078(4) Uani 1 1 d . . .
H3R H 1.0199 0.0428 0.7518 0.093 Uiso 1 1 calc R . .
C2R C 0.8989(12) 0.1176(10) 0.8013(7) 0.089(4) Uani 1 1 d . . .
H2R H 0.926 0.08 0.8498 0.107 Uiso 1 1 calc R . .
C1R C 0.7990(12) 0.1910(9) 0.7904(6) 0.067(3) Uani 1 1 d . . .
Cl1R Cl 0.7208(3) 0.2162(2) 0.86415(16) 0.0914(12) Uani 1 1 d . . .
O1W O 0.1426(8) 0.1053(6) 0.3260(5) 0.093(3) Uani 1 1 d D . .
H1W1 H 0.160(9) 0.161(5) 0.326(7) 0.111 Uiso 1 1 d D . .
H2W1 H 0.051(3) 0.107(7) 0.338(6) 0.111 Uiso 1 1 d D . .

loop_
_atom_site_aniso_label
_atom_site_aniso_U_11
_atom_site_aniso_U_22
_atom_site_aniso_U_33
_atom_site_aniso_U_23
_atom_site_aniso_U_13
_atom_site_aniso_U_12
O1A 0.029(4) 0.074(5) 0.034(4) -0.003(3) -0.004(3) -0.010(3)
C1A 0.033(6) 0.054(8) 0.046(6) -0.008(6) 0.001(5) -0.005(5)
C2A 0.042(6) 0.065(8) 0.035(6) -0.014(6) 0.007(5) -0.011(6)
C3A 0.039(6) 0.055(8) 0.042(6) -0.009(6) 0.006(5) -0.012(5)
C4A 0.032(6) 0.056(7) 0.048(6) -0.004(6) 0.004(5) -0.021(5)
C5A 0.040(6) 0.052(8) 0.037(6) -0.003(5) -0.004(5) -0.016(5)
C6A 0.036(6) 0.045(7) 0.033(6) -0.003(5) -0.010(5) -0.009(5)
C7A 0.052(8) 0.114(10) 0.034(6) 0.008(6) -0.016(6) -0.013(7)
C8A 0.040(8) 0.193(18) 0.036(8) 0.001(9) -0.008(6) -0.009(9)
O9A 0.127(10) 0.324(17) 0.057(7) 0.035(8) -0.041(6) -0.079(10)
O10A 0.234(12) 0.077(7) 0.043(5) 0.008(5) 0.015(6) -0.029(7)
C1AB 0.049(7) 0.081(9) 0.041(6) -0.016(6) 0.010(5) -0.029(6)
O1B 0.027(4) 0.056(5) 0.056(4) -0.002(4) 0.003(3) -0.002(3)
C1B 0.059(7) 0.043(7) 0.043(6) -0.009(5) 0.000(6) 0.003(6)
C2B 0.094(10) 0.050(8) 0.045(7) -0.021(6) 0.015(7) -0.027(8)
C3B 0.071(8) 0.045(8) 0.069(8) -0.014(6) 0.017(7) 0.011(7)
C4B 0.050(7) 0.051(8) 0.071(8) -0.004(6) 0.009(6) 0.007(6)
C5B 0.031(6) 0.054(8) 0.049(6) -0.011(5) 0.018(5) -0.011(5)
C6B 0.061(7) 0.030(7) 0.032(6) -0.009(5) 0.007(5) 0.001(6)
C1BC 0.032(6) 0.059(7) 0.044(6) -0.006(6) 0.014(5) -0.003(5)
O1C 0.042(4) 0.043(4) 0.043(4) -0.002(3) 0.002(3) -0.013(3)
C1C 0.028(6) 0.046(7) 0.040(6) 0.000(5) 0.006(5) -0.007(5)
C2C 0.041(6) 0.054(8) 0.049(7) 0.003(6) 0.005(6) -0.005(5)
C3C 0.040(7) 0.061(8) 0.043(7) -0.010(6) -0.006(5) -0.010(6)
C4C 0.050(7) 0.068(8) 0.033(6) -0.002(6) -0.006(5) -0.017(6)
C5C 0.034(6) 0.054(8) 0.038(6) -0.002(6) -0.005(5) -0.012(5)
C6C 0.042(6) 0.057(8) 0.024(6) 0.006(6) -0.017(5) -0.005(6)
C7C 0.070(8) 0.045(7) 0.048(6) 0.008(5) 0.013(6) 0.001(6)
C8C 0.068(9) 0.044(8) 0.060(8) -0.008(6) 0.003(7) -0.007(7)
O9C 0.061(5) 0.076(6) 0.059(5) 0.009(4) 0.008(4) 0.013(4)
O10C 0.088(6) 0.073(5) 0.046(4) 0.018(4) 0.016(4) 0.000(4)
C1CD 0.044(6) 0.047(7) 0.057(7) -0.014(5) 0.002(5) -0.014(6)
O1D 0.037(4) 0.074(5) 0.047(4) -0.022(4) 0.004(3) -0.010(4)
C1D 0.049(7) 0.042(7) 0.047(7) -0.009(5) 0.001(6) -0.003(6)
C2D 0.064(8) 0.046(7) 0.057(7) -0.012(6) -0.003(6) -0.012(6)
C3D 0.065(8) 0.065(8) 0.057(7) -0.023(6) 0.013(7) -0.003(7)
C4D 0.049(7) 0.058(8) 0.050(7) -0.007(6) 0.013(6) 0.008(6)
C5D 0.043(6) 0.036(7) 0.046(6) 0.005(5) -0.001(6) -0.005(5)
C6D 0.043(7) 0.057(8) 0.042(7) 0.001(6) 0.008(6) 0.006(6)
C1DA 0.044(6) 0.057(8) 0.041(6) -0.010(5) -0.003(5) -0.003(6)
Cl1P 0.091(2) 0.090(2) 0.0627(19) -0.0329(17) 0.0198(17) -0.0126(19)
C1P 0.064(8) 0.040(7) 0.054(7) -0.004(6) -0.004(6) -0.007(6)
C2P 0.082(9) 0.061(8) 0.051(7) -0.019(6) -0.005(7) 0.007(7)
C3P 0.055(7) 0.068(8) 0.049(7) -0.021(6) -0.009(6) -0.002(6)
C4P 0.062(8) 0.045(7) 0.046(7) -0.010(6) -0.002(6) -0.001(6)
C5P 0.062(8) 0.086(10) 0.040(7) -0.006(6) -0.006(6) 0.022(7)
C6P 0.069(8) 0.051(8) 0.072(8) -0.015(7) -0.006(7) 0.004(6)
N1P 0.082(7) 0.047(6) 0.044(5) -0.003(5) -0.010(5) 0.017(5)
N2P 0.098(8) 0.051(7) 0.046(6) -0.019(5) -0.009(5) 0.001(6)
N3P 0.095(8) 0.064(8) 0.057(6) -0.009(6) -0.023(5) 0.004(6)
C7P 0.073(8) 0.036(7) 0.045(7) -0.002(6) 0.002(6) 0.001(6)
N7P 0.088(7) 0.084(8) 0.057(6) -0.017(6) -0.001(6) 0.019(6)
C8P 0.039(7) 0.070(10) 0.055(8) -0.004(7) 0.003(6) -0.004(6)
N8P 0.077(7) 0.056(7) 0.072(7) -0.020(5) -0.002(5) -0.012(5)
C9P 0.146(13) 0.079(10) 0.090(10) -0.029(9) -0.022(10) -0.052(10)
C10P 0.136(14) 0.078(11) 0.113(13) -0.021(9) -0.033(11) 0.008(10)
C11P 0.169(16) 0.094(12) 0.075(10) -0.036(9) -0.021(11) -0.014(11)
C11R 0.157(15) 0.105(13) 0.069(10) -0.029(9) -0.009(11) -0.002(12)
C10R 0.199(17) 0.054(9) 0.057(9) -0.023(7) -0.009(10) -0.014(10)
C9R 0.145(13) 0.060(9) 0.057(8) -0.009(7) -0.024(8) 0.000(8)
C8R 0.061(8) 0.050(8) 0.040(7) 0.008(6) -0.008(6) 0.012(6)
N8R 0.098(8) 0.060(7) 0.058(6) -0.035(6) -0.012(5) -0.005(6)
C7R 0.081(9) 0.053(9) 0.043(7) -0.004(6) -0.011(6) -0.005(7)
N7R 0.109(8) 0.067(7) 0.049(6) -0.005(5) -0.007(6) 0.040(6)
N3R 0.119(9) 0.059(7) 0.047(6) -0.025(6) 0.003(5) -0.004(6)
N2R 0.110(8) 0.035(6) 0.048(6) -0.007(5) -0.019(5) 0.006(6)
N1R 0.077(7) 0.061(6) 0.043(6) -0.005(5) 0.001(5) -0.008(5)
C6R 0.073(9) 0.089(10) 0.064(8) -0.022(8) -0.003(7) 0.011(7)
C5R 0.086(9) 0.078(9) 0.047(7) -0.006(7) -0.001(7) 0.021(7)
C4R 0.069(8) 0.070(9) 0.049(7) -0.025(7) -0.016(6) 0.001(7)
C3R 0.084(9) 0.079(9) 0.057(8) -0.012(7) 0.004(7) 0.016(7)
C2R 0.076(9) 0.121(12) 0.070(9) -0.037(8) -0.029(7) 0.026(9)
C1R 0.075(9) 0.083(10) 0.042(7) -0.019(7) 0.000(6) -0.008(7)
Cl1R 0.097(3) 0.115(3) 0.068(2) -0.039(2) 0.0125(19) -0.018(2)
O1W 0.078(6) 0.091(7) 0.099(6) -0.026(6) -0.019(5) 0.026(5)

loop_
_atom_type_symbol
_atom_type_description
_atom_type_scat_dispersion_real
_atom_type_scat_dispersion_imag
_atom_type_scat_source
C C 0.0033 0.0016 'International Tables Vol C Tables 4.2.6.8 and 6.1.1.4'
H H 0 0 'International Tables Vol C Tables 4.2.6.8 and 6.1.1.4'
N N 0.0061 0.0033 'International Tables Vol C Tables 4.2.6.8 and 6.1.1.4'
O O 0.0106 0.006 'International Tables Vol C Tables 4.2.6.8 and 6.1.1.4'
Cl Cl 0.1484 0.1585 'International Tables Vol C Tables 4.2.6.8 and 6.1.1.4'

loop_
_geom_angle_atom_site_label_1
_geom_angle_atom_site_label_2
_geom_angle_atom_site_label_3
_geom_angle
_geom_angle_site_symmetry_1
_geom_angle_site_symmetry_3
_geom_angle_publ_flag
C6A O1A C7A 109.8(6) . . ?
C6A C1A C2A 117.0(10) . . ?
C6A C1A C1DA 123.6(8) . . ?
C2A C1A C1DA 119.4(9) . . ?
C1A C2A C3A 120.2(9) . . ?
C1A C2A H2A 119.9 . . ?
C3A C2A H2A 119.9 . . ?
C4A C3A C2A 120.3(9) . . ?
C4A C3A H3A 119.9 . . ?
C2A C3A H3A 119.9 . . ?
C3A C4A C5A 121.0(10) . . ?
C3A C4A H4A 119.5 . . ?
C5A C4A H4A 119.5 . . ?
C6A C5A C4A 117.3(9) . . ?
C6A C5A C1AB 120.4(8) . . ?
C4A C5A C1AB 122.3(10) . . ?
C5A C6A C1A 124.1(9) . . ?
C5A C6A O1A 118.8(9) . . ?
C1A C6A O1A 117.1(9) . . ?
O1A C7A C8A 112.6(9) . . ?
O1A C7A H7A1 109.1 . . ?
C8A C7A H7A1 109.1 . . ?
O1A C7A H7A2 109.1 . . ?
C8A C7A H7A2 109.1 . . ?
H7A1 C7A H7A2 107.8 . . ?
O10A C8A O9A 122.8(12) . . ?
O10A C8A C7A 124.2(14) . . ?
O9A C8A C7A 112.8(14) . . ?
C5A C1AB C1B 113.5(8) . . ?
C5A C1AB H1A1 108.9 . . ?
C1B C1AB H1A1 108.9 . . ?
C5A C1AB H1A2 108.9 . . ?
C1B C1AB H1A2 108.9 . . ?
H1A1 C1AB H1A2 107.7 . . ?
C6B O1B H1B 109.5 . . ?
C6B C1B C2B 116.8(9) . . ?
C6B C1B C1AB 122.0(10) . . ?
C2B C1B C1AB 121.2(9) . . ?
C3B C2B C1B 122.3(9) . . ?
C3B C2B H2B 118.9 . . ?
C1B C2B H2B 118.9 . . ?
C2B C3B C4B 120.4(10) . . ?
C2B C3B H3B 119.8 . . ?
C4B C3B H3B 119.8 . . ?
C5B C4B C3B 119.0(9) . . ?
C5B C4B H4B 120.5 . . ?
C3B C4B H4B 120.5 . . ?
C4B C5B C6B 118.6(8) . . ?
C4B C5B C1BC 121.3(8) . . ?
C6B C5B C1BC 120.1(9) . . ?
C1B C6B C5B 122.9(9) . . ?
C1B C6B O1B 122.6(9) . . ?
C5B C6B O1B 114.5(8) . . ?
C5B C1BC C1C 110.2(7) . . ?
C5B C1BC H1B1 109.6 . . ?
C1C C1BC H1B1 109.6 . . ?
C5B C1BC H1B2 109.6 . . ?
C1C C1BC H1B2 109.6 . . ?
H1B1 C1BC H1B2 108.1 . . ?
C6C O1C C7C 115.5(7) . . ?
C2C C1C C6C 115.2(10) . . ?
C2C C1C C1BC 122.3(10) . . ?
C6C C1C C1BC 122.3(9) . . ?
C3C C2C C1C 121.2(10) . . ?
C3C C2C H2C 119.4 . . ?
C1C C2C H2C 119.4 . . ?
C4C C3C C2C 120.7(10) . . ?
C4C C3C H3C 119.7 . . ?
C2C C3C H3C 119.7 . . ?
C3C C4C C5C 121.6(11) . . ?
C3C C4C H4C 119.2 . . ?
C5C C4C H4C 119.2 . . ?
C6C C5C C4C 115.2(10) . . ?
C6C C5C C1CD 124.2(10) . . ?
C4C C5C C1CD 120.4(10) . . ?
C5C C6C C1C 125.9(9) . . ?
C5C C6C O1C 117.2(10) . . ?
C1C C6C O1C 116.8(9) . . ?
O1C C7C C8C 109.1(8) . . ?
O1C C7C H7C1 109.9 . . ?
C8C C7C H7C1 109.9 . . ?
O1C C7C H7C2 109.9 . . ?
C8C C7C H7C2 109.9 . . ?
H7C1 C7C H7C2 108.3 . . ?
O9C C8C O10C 124.8(10) . . ?
O9C C8C C7C 121.1(9) . . ?
O10C C8C C7C 114.0(9) . . ?
C5C C1CD C1D 114.6(7) . . ?
C5C C1CD H1C1 108.6 . . ?
C1D C1CD H1C1 108.6 . . ?
C5C C1CD H1C2 108.6 . . ?
C1D C1CD H1C2 108.6 . . ?
H1C1 C1CD H1C2 107.6 . . ?
C6D O1D H1D 109.5 . . ?
C6D C1D C2D 117.2(9) . . ?
C6D C1D C1CD 122.7(9) . . ?
C2D C1D C1CD 120.0(10) . . ?
C3D C2D C1D 123.0(10) . . ?
C3D C2D H2D 118.5 . . ?
C1D C2D H2D 118.5 . . ?
C2D C3D C4D 118.0(10) . . ?
C2D C3D H3D 121 . . ?
C4D C3D H3D 121 . . ?
C5D C4D C3D 122.9(10) . . ?
C5D C4D H4D 118.6 . . ?
C3D C4D H4D 118.6 . . ?
C4D C5D C6D 116.4(10) . . ?
C4D C5D C1DA 122.5(9) . . ?
C6D C5D C1DA 121.1(10) . . ?
O1D C6D C1D 122.6(9) . . ?
O1D C6D C5D 114.9(10) . . ?
C1D C6D C5D 122.4(10) . . ?
C1A C1DA C5D 113.1(8) . . ?
C1A C1DA H1D1 109 . . ?
C5D C1DA H1D1 109 . . ?
C1A C1DA H1D2 109 . . ?
C5D C1DA H1D2 109 . . ?
H1D1 C1DA H1D2 107.8 . . ?
C6P C1P C2P 122.4(10) . . ?
C6P C1P Cl1P 118.9(9) . . ?
C2P C1P Cl1P 118.7(9) . . ?
C3P C2P C1P 116.4(10) . . ?
C3P C2P H2P 121.8 . . ?
C1P C2P H2P 121.8 . . ?
C2P C3P C4P 122.3(11) . . ?
C2P C3P H3P 118.9 . . ?
C4P C3P H3P 118.9 . . ?
C5P C4P C3P 119.4(10) . . ?
C5P C4P N1P 126.1(10) . . ?
C3P C4P N1P 114.5(10) . . ?
C4P C5P C6P 118.6(10) . . ?
C4P C5P H5P 120.7 . . ?
C6P C5P H5P 120.7 . . ?
C1P C6P C5P 120.9(11) . . ?
C1P C6P H6P 119.5 . . ?
C5P C6P H6P 119.5 . . ?
C7P N1P C4P 127.9(9) . . ?
C7P N1P H1P1 105.3 . . ?
C4P N1P H1P1 105.3 . . ?
C7P N1P H1P2 105.3 . . ?
C4P N1P H1P2 105.3 . . ?
H1P1 N1P H1P2 106 . . ?
C7P N2P C8P 126.6(10) . . ?
C7P N2P H2P2 105.7 . . ?
C8P N2P H2P2 105.7 . . ?
C8P N3P C9P 122.5(11) . . ?
C8P N3P H3P2 106.7 . . ?
C9P N3P H3P2 106.7 . . ?
N2P C7P N7P 124.4(10) . . ?
N2P C7P N1P 119.4(10) . . ?
N7P C7P N1P 115.6(10) . . ?
C7P N7P H7P1 120 . . ?
C7P N7P H7P2 120 . . ?
H7P1 N7P H7P2 120 . . ?
N2P C8P N3P 119.7(12) . . ?
N2P C8P N8P 122.8(12) . . ?
N3P C8P N8P 117.5(11) . . ?
C8P N8P H8P1 120 . . ?
N3P C9P C10P 110.7(10) . . ?
N3P C9P H9P1 109.5 . . ?
C10P C9P H9P1 109.5 . . ?
N3P C9P H9P2 109.5 . . ?
C10P C9P H9P2 109.5 . . ?
H9P1 C9P H9P2 108.1 . . ?
C9P C10P C11P 116.1(12) . . ?
C9P C10P H10A 108.3 . . ?
C11P C10P H10A 108.3 . . ?
C9P C10P H10B 108.3 . . ?
C11P C10P H10B 108.3 . . ?
H10A C10P H10B 107.4 . . ?
C11R C11P C10P 112.6(13) . . ?
C11R C11P H11A 109.1 . . ?
C10P C11P H11A 109.1 . . ?
C11R C11P H11B 109.1 . . ?
C10P C11P H11B 109.1 . . ?
H11A C11P H11B 107.8 . . ?
C11P C11R C10R 113.4(13) . . ?
C11P C11R H11C 108.9 . . ?
C10R C11R H11C 108.9 . . ?
C11P C11R H11D 108.9 . . ?
C10R C11R H11D 108.9 . . ?
H11C C11R H11D 107.7 . . ?
C11R C10R C9R 112.9(12) . . ?
C11R C10R H10R 109 . . ?
C9R C10R H10R 109 . . ?
C11R C10R H10P 109 . . ?
C9R C10R H10P 109 . . ?
H10R C10R H10P 107.8 . . ?
N3R C9R C10R 110.7(10) . . ?
N3R C9R H9R1 109.5 . . ?
C10R C9R H9R1 109.5 . . ?
N3R C9R H9R2 109.5 . . ?
C10R C9R H9R2 109.5 . . ?
H9R1 C9R H9R2 108.1 . . ?
N8R C8R N3R 119.9(11) . . ?
N8R C8R N2R 123.4(10) . . ?
N3R C8R N2R 116.2(12) . . ?
C8R N8R H8R1 120 . . ?
N2R C7R N7R 124.5(10) . . ?
N2R C7R N1R 121.5(11) . . ?
N7R C7R N1R 113.8(10) . . ?
C7R N7R H7R1 120 . . ?
C7R N7R H7R2 120 . . ?
H7R1 N7R H7R2 120 . . ?
C8R N3R C9R 123.9(10) . . ?
C8R N3R H3R2 106.4 . . ?
C9R N3R H3R2 106.4 . . ?
C7R N2R C8R 120.9(10) . . ?
C7R N2R H2R1 107.1 . . ?
C8R N2R H2R1 107.1 . . ?
C7R N1R C4R 129.2(10) . . ?
C7R N1R H1R2 105 . . ?
C4R N1R H1R2 105 . . ?
C5R C6R C1R 122.6(12) . . ?
C5R C6R H6R 118.7 . . ?
C1R C6R H6R 118.7 . . ?
C6R C5R C4R 120.3(11) . . ?
C6R C5R H5R 119.9 . . ?
C4R C5R H5R 119.9 . . ?
C5R C4R C3R 117.1(10) . . ?
C5R C4R N1R 127.7(10) . . ?
C3R C4R N1R 115.2(11) . . ?
C2R C3R C4R 121.2(12) . . ?
C2R C3R H3R 119.4 . . ?
C4R C3R H3R 119.4 . . ?
C3R C2R C1R 120.6(12) . . ?
C3R C2R H2R 119.7 . . ?
C1R C2R H2R 119.7 . . ?
C6R C1R C2R 117.5(11) . . ?
C6R C1R Cl1R 120.8(10) . . ?
C2R C1R Cl1R 121.2(10) . . ?
H1W1 O1W H2W1 100(4) . . ?

loop_
_geom_bond_atom_site_label_1
_geom_bond_atom_site_label_2
_geom_bond_distance
_geom_bond_site_symmetry_2
_geom_bond_publ_flag
O1A C6A 1.419(9) . ?
O1A C7A 1.422(10) . ?
C1A C6A 1.389(12) . ?
C1A C2A 1.398(11) . ?
C1A C1DA 1.521(12) . ?
C2A C3A 1.403(12) . ?
C2A H2A 0.95 . ?
C3A C4A 1.378(12) . ?
C3A H3A 0.95 . ?
C4A C5A 1.390(11) . ?
C4A H4A 0.95 . ?
C5A C6A 1.383(12) . ?
C5A C1AB 1.505(12) . ?
C7A C8A 1.496(13) . ?
C7A H7A1 0.99 . ?
C7A H7A2 0.99 . ?
C8A O10A 1.190(15) . ?
C8A O9A 1.310(17) . ?
C1AB C1B 1.527(12) . ?
C1AB H1A1 0.99 . ?
C1AB H1A2 0.99 . ?
O1B C6B 1.409(10) . ?
O1B H1B 0.84 . ?
C1B C6B 1.358(12) . ?
C1B C2B 1.392(13) . ?
C2B C3B 1.356(13) . ?
C2B H2B 0.95 . ?
C3B C4B 1.396(12) . ?
C3B H3B 0.95 . ?
C4B C5B 1.380(12) . ?
C4B H4B 0.95 . ?
C5B C6B 1.405(12) . ?
C5B C1BC 1.501(11) . ?
C1BC C1C 1.534(12) . ?
C1BC H1B1 0.99 . ?
C1BC H1B2 0.99 . ?
O1C C6C 1.422(10) . ?
O1C C7C 1.432(9) . ?
C1C C2C 1.394(12) . ?
C1C C6C 1.406(12) . ?
C2C C3C 1.386(12) . ?
C2C H2C 0.95 . ?
C3C C4C 1.370(12) . ?
C3C H3C 0.95 . ?
C4C C5C 1.404(12) . ?
C4C H4C 0.95 . ?
C5C C6C 1.383(13) . ?
C5C C1CD 1.500(12) . ?
C7C C8C 1.499(13) . ?
C7C H7C1 0.99 . ?
C7C H7C2 0.99 . ?
C8C O9C 1.227(11) . ?
C8C O10C 1.271(10) . ?
C1CD C1D 1.504(11) . ?
C1CD H1C1 0.99 . ?
C1CD H1C2 0.99 . ?
O1D C6D 1.366(11) . ?
O1D H1D 0.84 . ?
C1D C6D 1.392(13) . ?
C1D C2D 1.395(12) . ?
C2D C3D 1.356(12) . ?
C2D H2D 0.95 . ?
C3D C4D 1.397(13) . ?
C3D H3D 0.95 . ?
C4D C5D 1.387(13) . ?
C4D H4D 0.95 . ?
C5D C6D 1.407(11) . ?
C5D C1DA 1.524(12) . ?
C1DA H1D1 0.99 . ?
C1DA H1D2 0.99 . ?
Cl1P C1P 1.764(10) . ?
C1P C6P 1.344(13) . ?
C1P C2P 1.374(13) . ?
C2P C3P 1.364(12) . ?
C2P H2P 0.95 . ?
C3P C4P 1.388(12) . ?
C3P H3P 0.95 . ?
C4P C5P 1.365(13) . ?
C4P N1P 1.431(11) . ?
C5P C6P 1.369(13) . ?
C5P H5P 0.95 . ?
C6P H6P 0.95 . ?
N1P C7P 1.359(11) . ?
N1P H1P1 0.92 . ?
N1P H1P2 0.92 . ?
N2P C7P 1.292(12) . ?
N2P C8P 1.328(12) . ?
N2P H2P2 0.92 . ?
N3P C8P 1.343(12) . ?
N3P C9P 1.478(13) . ?
N3P H3P2 0.92 . ?
C7P N7P 1.327(12) . ?
N7P H7P1 0.88 . ?
N7P H7P2 0.88 . ?
C8P N8P 1.347(13) . ?
N8P H8P1 0.88 . ?
C9P C10P 1.526(16) . ?
C9P H9P1 0.99 . ?
C9P H9P2 0.99 . ?
C10P C11P 1.590(17) . ?
C10P H10A 0.99 . ?
C10P H10B 0.99 . ?
C11P C11R 1.501(15) . ?
C11P H11A 0.99 . ?
C11P H11B 0.99 . ?
C11R C10R 1.503(16) . ?
C11R H11C 0.99 . ?
C11R H11D 0.99 . ?
C10R C9R 1.563(14) . ?
C10R H10R 0.99 . ?
C10R H10P 0.99 . ?
C9R N3R 1.472(13) . ?
C9R H9R1 0.99 . ?
C9R H9R2 0.99 . ?
C8R N8R 1.323(13) . ?
C8R N3R 1.331(12) . ?
C8R N2R 1.350(12) . ?
N8R H8R1 0.88 . ?
C7R N2R 1.316(12) . ?
C7R N7R 1.322(12) . ?
C7R N1R 1.372(11) . ?
N7R H7R1 0.88 . ?
N7R H7R2 0.88 . ?
N3R H3R2 0.92 . ?
N2R H2R1 0.92 . ?
N1R C4R 1.436(12) . ?
N1R H1R2 0.92 . ?
C6R C5R 1.348(13) . ?
C6R C1R 1.364(13) . ?
C6R H6R 0.95 . ?
C5R C4R 1.386(13) . ?
C5R H5R 0.95 . ?
C4R C3R 1.395(13) . ?
C3R C2R 1.356(14) . ?
C3R H3R 0.95 . ?
C2R C1R 1.378(14) . ?
C2R H2R 0.95 . ?
C1R Cl1R 1.736(10) . ?
O1W H1W1 0.85(2) . ?
O1W H2W1 0.946(19) . ?

loop_
_geom_torsion_atom_site_label_1
_geom_torsion_atom_site_label_2
_geom_torsion_atom_site_label_3
_geom_torsion_atom_site_label_4
_geom_torsion
_geom_torsion_site_symmetry_1
_geom_torsion_site_symmetry_2
_geom_torsion_site_symmetry_3
_geom_torsion_site_symmetry_4
_geom_torsion_publ_flag
C4P N1P C7P N2P -15.5(16) . . . . ?
N1P C7P N2P C8P 165.1(10) . . . . ?
C7P N2P C8P N3P 135.6(12) . . . . ?
N2P C8P N3P C9P -5.7(16) . . . . ?
C8P N3P C9P C10P 74.5(15) . . . . ?
N3P C9P C10P C11P 52.1(15) . . . . ?
C9P C10P C11P C11R 177.4(11) . . . . ?
C10P C11P C11R C10R 176.9(11) . . . . ?
C11P C11R C10R C9R 71.5(15) . . . . ?
C11R C10R C9R N3R 61.5(14) . . . . ?
C10R C9R N3R C8R -179.6(10) . . . . ?
N3R C8R N2R C7R -150.3(10) . . . . ?
C8R N2R C7R N1R -161.3(10) . . . . ?
N2R C7R N1R C4R 4.6(17) . . . . ?
